data_7153474
loop_
_publ_author_name
'Huang, Xiong'
'Li, Ping'
'Li, Xin-Sheng'
'Xu, Dong-Cheng'
'Xie, Jian-Wu'

_publ_section_title
;
 The organocatalytic two-step synthesis of diversely functionalized
 tricyclic tetrazoles.
;
_journal_issue 20
_journal_name_full 'Organic &amp; biomolecular chemistry'
_journal_page_first 4527
_journal_page_last 4529
_journal_paper_doi 10.1039/c0ob00272k
_journal_volume 8
_journal_year 2010
_chemical_formula_moiety 'C18 H12 Br N5 O'
_chemical_formula_sum 'C18 H12 Br N5 O'
_chemical_formula_weight 394.24
_chemical_name_systematic
;
?
;
_space_group_IT_number 2
_symmetry_cell_setting triclinic
_symmetry_space_group_name_Hall '-P 1'
_symmetry_space_group_name_H-M 'P -1'
_atom_sites_solution_hydrogens geom
_atom_sites_solution_primary direct
_atom_sites_solution_secondary difmap
_audit_creation_method SHELXL-97
_audit_update_record
;
2010-04-13 # Formatted by publCIF
;
_cell_angle_alpha 85.324(18)
_cell_angle_beta 83.591(17)
_cell_angle_gamma 77.658(17)
_cell_formula_units_Z 2
_cell_length_a 6.760(3)
_cell_length_b 7.753(4)
_cell_length_c 15.097(7)
_cell_measurement_reflns_used 1279
_cell_measurement_temperature 296(2)
_cell_measurement_theta_max 29.93
_cell_measurement_theta_min 2.69
_cell_volume 766.8(6)
_computing_cell_refinement 'SAINT (Bruker, 2006)'
_computing_data_collection 'APEXII (Bruker, 2006)'
_computing_data_reduction SAINT
_computing_molecular_graphics 'SHELXTL (Sheldrick, 2008)'
_computing_publication_material SHELXTL
_computing_structure_refinement 'SHELXL97 (Sheldrick, 2008)'
_computing_structure_solution 'SHELXS97 (Sheldrick, 2008)'
_diffrn_ambient_temperature 296(2)
_diffrn_measured_fraction_theta_full 0.808
_diffrn_measured_fraction_theta_max 0.808
_diffrn_measurement_device_type 'Bruker APEXII area-detector diffractometer'
_diffrn_measurement_method '\w scans'
_diffrn_radiation_monochromator graphite
_diffrn_radiation_source 'fine-focus sealed tube'
_diffrn_radiation_type MoK\a
_diffrn_radiation_wavelength 0.71073
_diffrn_reflns_av_R_equivalents 0.1178
_diffrn_reflns_av_sigmaI/netI 0.1978
_diffrn_reflns_limit_h_max 9
_diffrn_reflns_limit_h_min -8
_diffrn_reflns_limit_k_max 9
_diffrn_reflns_limit_k_min -10
_diffrn_reflns_limit_l_max 19
_diffrn_reflns_limit_l_min -21
_diffrn_reflns_number 9543
_diffrn_reflns_theta_full 29.93
_diffrn_reflns_theta_max 29.93
_diffrn_reflns_theta_min 2.69
_diffrn_standards_decay_% 0
_diffrn_standards_interval_count none
_diffrn_standards_interval_time none
_diffrn_standards_number none
_exptl_absorpt_coefficient_mu 2.698
_exptl_absorpt_correction_T_max .864
_exptl_absorpt_correction_T_min .721
_exptl_absorpt_correction_type empirical
_exptl_absorpt_process_details 'SADABS (Sheldrick, 1996)'
_exptl_crystal_colour colourless
_exptl_crystal_density_diffrn 1.708
_exptl_crystal_density_method 'not measured'
_exptl_crystal_description block
_exptl_crystal_F_000 396
_exptl_crystal_size_max .268
_exptl_crystal_size_mid .104
_exptl_crystal_size_min .054
_refine_diff_density_max 0.982
_refine_diff_density_min -1.097
_refine_diff_density_rms 0.169
_refine_ls_extinction_coef 0.020(4)
_refine_ls_extinction_expression Fc^*^=kFc[1+0.001xFc^2^\l^3^/sin(2\q)]^-1/4^
_refine_ls_extinction_method SHELXL
_refine_ls_goodness_of_fit_ref 1.018
_refine_ls_hydrogen_treatment constr
_refine_ls_matrix_type full
_refine_ls_number_parameters 227
_refine_ls_number_reflns 3590
_refine_ls_number_restraints 0
_refine_ls_restrained_S_all 1.018
_refine_ls_R_factor_gt 0.0714
_refine_ls_shift/su_max 0.000
_refine_ls_shift/su_mean 0.000
_refine_ls_structure_factor_coef Fsqd
_refine_ls_weighting_details 'calc w=1/[\s^2^(Fo^2^)+(0.0704P)^2^+0.0000P] where P=(Fo^2^+2Fc^2^)/3'
_refine_ls_weighting_scheme calc
_refine_ls_wR_factor_gt 0.1543
_refine_ls_wR_factor_ref 0.1976
_reflns_number_gt 1294
_reflns_number_total 3590
_reflns_threshold_expression >2sigma(I)
_cod_data_source_file c0ob00272k.txt
_cod_data_source_block a
_cod_depositor_comments
;
The following automatic conversions were performed:

'_symmetry_cell_setting' value 'Triclinic' changed to 'triclinic'
according to /home/saulius/struct/CIF-dictionaries/cif_core.dic
dictionary named 'cif_core.dic' version 2.4.2 from 2011-04-26.

Automatic conversion script
Id: cif_fix_values 1891 2012-01-12 08:04:46Z andrius 
;
_cod_original_sg_symbol_H-M P-1
_cod_database_code 7153474
_refine_ls_r_factor_ref 0.2236

loop_
_symmetry_equiv_pos_as_xyz
'x, y, z'
'-x, -y, -z'

loop_
_atom_site_label
_atom_site_type_symbol
_atom_site_fract_x
_atom_site_fract_y
_atom_site_fract_z
_atom_site_U_iso_or_equiv
_atom_site_adp_type
_atom_site_occupancy
_atom_site_symmetry_multiplicity
_atom_site_calc_flag
_atom_site_refinement_flags
Br1 Br 0.77256(14) 0.10451(11) 0.58639(6) 0.0732(4) Uani 1 1 d .
C1 C 0.2702(13) 0.3344(10) 0.4702(5) 0.067(2) Uani 1 1 d .
H1A H 0.1313 0.3592 0.4879 0.081 Uiso 1 1 calc R
C2 C 0.3970(13) 0.2528(11) 0.5293(6) 0.069(2) Uani 1 1 d .
H2A H 0.3467 0.2199 0.5867 0.083 Uiso 1 1 calc R
C3 C 0.5949(12) 0.2191(9) 0.5056(5) 0.0537(19) Uani 1 1 d .
C4 C 0.6671(13) 0.2661(10) 0.4220(6) 0.069(2) Uani 1 1 d .
H4A H 0.8065 0.2411 0.4055 0.083 Uiso 1 1 calc R
C5 C 0.5412(13) 0.3473(11) 0.3633(6) 0.069(2) Uani 1 1 d .
H5A H 0.5924 0.3808 0.3062 0.082 Uiso 1 1 calc R
C6 C 0.3346(11) 0.3821(8) 0.3868(5) 0.0470(18) Uani 1 1 d .
C7 C 0.1873(11) 0.4759(8) 0.3265(5) 0.0465(18) Uani 1 1 d .
C8 C 0.2536(10) 0.5526(8) 0.2396(5) 0.0432(17) Uani 1 1 d .
H8A H 0.3470 0.4609 0.2070 0.052 Uiso 1 1 calc R
H8B H 0.3279 0.6426 0.2489 0.052 Uiso 1 1 calc R
C9 C 0.0887(10) 0.6318(8) 0.1844(5) 0.0446(17) Uani 1 1 d .
H9A H 0.0040 0.5443 0.1828 0.053 Uiso 1 1 calc R
C10 C 0.1631(9) 0.6744(8) 0.0922(4) 0.0399(16) Uani 1 1 d .
C11 C 0.2071(10) 0.5511(9) 0.0299(5) 0.0473(18) Uani 1 1 d .
H11A H 0.1823 0.4385 0.0453 0.057 Uiso 1 1 calc R
C12 C 0.2853(11) 0.5882(11) -0.0531(5) 0.055(2) Uani 1 1 d .
H12A H 0.3121 0.5018 -0.0945 0.066 Uiso 1 1 calc R
C13 C 0.3262(10) 0.7508(10) -0.0777(5) 0.055(2) Uani 1 1 d .
H13A H 0.3854 0.7744 -0.1348 0.066 Uiso 1 1 calc R
C14 C 0.2802(11) 0.8759(10) -0.0187(5) 0.0523(19) Uani 1 1 d .
H14A H 0.3044 0.9883 -0.0350 0.063 Uiso 1 1 calc R
C15 C 0.1991(10) 0.8396(9) 0.0641(5) 0.0454(17) Uani 1 1 d .
C16 C 0.0356(11) 0.9529(9) 0.2030(5) 0.0473(18) Uani 1 1 d .
C17 C -0.0472(10) 0.7957(8) 0.2282(5) 0.0436(17) Uani 1 1 d .
H17A H -0.0498 0.7744 0.2932 0.052 Uiso 1 1 calc R
C18 C -0.2540(12) 0.8212(9) 0.2045(5) 0.053(2) Uani 1 1 d .
N1 N 0.0154(9) 1.0938(8) 0.2443(4) 0.0558(17) Uani 1 1 d .
N2 N 0.1199(10) 1.1950(8) 0.1921(5) 0.0634(19) Uani 1 1 d .
N3 N 0.2014(9) 1.1189(7) 0.1203(4) 0.0557(16) Uani 1 1 d .
N4 N 0.1466(8) 0.9652(7) 0.1278(4) 0.0450(15) Uani 1 1 d .
N5 N -0.4097(11) 0.8287(9) 0.1875(5) 0.074(2) Uani 1 1 d .
O1 O 0.0087(8) 0.4878(6) 0.3488(4) 0.0603(14) Uani 1 1 d .

loop_
_atom_site_aniso_label
_atom_site_aniso_U_11
_atom_site_aniso_U_22
_atom_site_aniso_U_33
_atom_site_aniso_U_23
_atom_site_aniso_U_13
_atom_site_aniso_U_12
Br1 0.0803(7) 0.0724(6) 0.0638(7) -0.0010(4) -0.0237(5) -0.0017(5)
C1 0.064(5) 0.083(6) 0.046(5) 0.013(5) 0.001(5) -0.006(5)
C2 0.057(6) 0.093(6) 0.042(5) 0.020(4) 0.000(4) 0.007(5)
C3 0.068(6) 0.042(4) 0.049(5) 0.008(4) -0.018(4) -0.004(4)
C4 0.053(5) 0.082(6) 0.068(6) 0.031(5) -0.011(5) -0.015(5)
C5 0.062(6) 0.090(6) 0.047(5) 0.021(5) 0.000(5) -0.014(5)
C6 0.054(5) 0.040(4) 0.045(5) 0.004(3) -0.006(4) -0.008(4)
C7 0.049(5) 0.042(4) 0.046(5) 0.002(4) -0.011(4) -0.001(4)
C8 0.043(4) 0.035(4) 0.050(5) 0.001(3) -0.002(4) -0.007(3)
C9 0.043(4) 0.037(4) 0.053(5) -0.001(3) -0.001(4) -0.009(3)
C10 0.040(4) 0.042(4) 0.038(4) 0.000(3) -0.005(3) -0.009(3)
C11 0.046(4) 0.039(4) 0.057(5) -0.006(4) -0.012(4) -0.006(3)
C12 0.056(5) 0.060(5) 0.048(5) -0.012(4) -0.003(4) -0.010(4)
C13 0.048(5) 0.069(5) 0.044(5) -0.001(4) 0.002(4) -0.006(4)
C14 0.052(4) 0.055(4) 0.048(5) 0.010(4) 0.001(4) -0.015(4)
C15 0.040(4) 0.044(4) 0.052(5) 0.003(4) -0.010(4) -0.006(3)
C16 0.046(4) 0.043(4) 0.053(5) -0.009(4) -0.005(4) -0.005(3)
C17 0.046(4) 0.038(4) 0.045(4) 0.002(3) -0.009(3) -0.002(3)
C18 0.044(5) 0.039(4) 0.074(6) -0.004(4) -0.001(4) -0.005(4)
N1 0.067(4) 0.038(3) 0.061(4) -0.005(3) -0.006(3) -0.008(3)
N2 0.069(4) 0.039(4) 0.083(5) -0.007(4) -0.013(4) -0.007(3)
N3 0.063(4) 0.038(3) 0.068(5) 0.003(3) -0.002(3) -0.019(3)
N4 0.044(3) 0.032(3) 0.059(4) -0.005(3) -0.006(3) -0.007(3)
N5 0.047(4) 0.069(5) 0.102(6) 0.012(4) -0.004(4) -0.011(4)
O1 0.048(3) 0.057(3) 0.070(4) 0.011(3) 0.002(3) -0.007(3)

loop_
_atom_type_symbol
_atom_type_description
_atom_type_scat_dispersion_real
_atom_type_scat_dispersion_imag
_atom_type_scat_source
C C 0.0033 0.0016 'International Tables Vol C Tables 4.2.6.8 and 6.1.1.4'
H H 0.0000 0.0000 'International Tables Vol C Tables 4.2.6.8 and 6.1.1.4'
Br Br -0.2901 2.4595 'International Tables Vol C Tables 4.2.6.8 and 6.1.1.4'
N N 0.0061 0.0033 'International Tables Vol C Tables 4.2.6.8 and 6.1.1.4'
O O 0.0106 0.0060 'International Tables Vol C Tables 4.2.6.8 and 6.1.1.4'

loop_
_geom_angle_atom_site_label_1
_geom_angle_atom_site_label_2
_geom_angle_atom_site_label_3
_geom_angle
C2 C1 C6 122.7(8)
C2 C1 H1A 118.7
C6 C1 H1A 118.7
C3 C2 C1 119.3(8)
C3 C2 H2A 120.4
C1 C2 H2A 120.4
C2 C3 C4 120.1(8)
C2 C3 Br1 119.8(7)
C4 C3 Br1 120.1(6)
C5 C4 C3 120.6(8)
C5 C4 H4A 119.7
C3 C4 H4A 119.7
C4 C5 C6 120.0(9)
C4 C5 H5A 120.0
C6 C5 H5A 120.0
C1 C6 C5 117.3(7)
C1 C6 C7 119.6(7)
C5 C6 C7 123.0(7)
O1 C7 C8 119.8(7)
O1 C7 C6 119.1(7)
C8 C7 C6 121.1(6)
C7 C8 C9 114.6(6)
C7 C8 H8A 108.6
C9 C8 H8A 108.6
C7 C8 H8B 108.6
C9 C8 H8B 108.6
H8A C8 H8B 107.6
C10 C9 C8 112.6(6)
C10 C9 C17 111.7(6)
C8 C9 C17 110.1(5)
C10 C9 H9A 107.4
C8 C9 H9A 107.4
C17 C9 H9A 107.4
C11 C10 C15 116.1(7)
C11 C10 C9 121.7(6)
C15 C10 C9 122.1(6)
C12 C11 C10 121.4(7)
C12 C11 H11A 119.3
C10 C11 H11A 119.3
C11 C12 C13 120.9(6)
C11 C12 H12A 119.5
C13 C12 H12A 119.5
C14 C13 C12 119.0(7)
C14 C13 H13A 120.5
C12 C13 H13A 120.5
C13 C14 C15 120.1(7)
C13 C14 H14A 119.9
C15 C14 H14A 119.9
C14 C15 C10 122.3(6)
C14 C15 N4 122.5(7)
C10 C15 N4 115.3(7)
N1 C16 N4 109.7(6)
N1 C16 C17 129.8(7)
N4 C16 C17 120.5(6)
C18 C17 C16 110.9(6)
C18 C17 C9 110.5(5)
C16 C17 C9 110.9(6)
C18 C17 H17A 108.2
C16 C17 H17A 108.2
C9 C17 H17A 108.2
N5 C18 C17 175.3(8)
C16 N1 N2 105.3(6)
N3 N2 N1 111.3(5)
N2 N3 N4 104.9(6)
C16 N4 N3 108.8(5)
C16 N4 C15 126.6(6)
N3 N4 C15 124.6(6)

loop_
_geom_bond_atom_site_label_1
_geom_bond_atom_site_label_2
_geom_bond_distance
Br1 C3 1.848(7)
C1 C2 1.333(11)
C1 C6 1.336(10)
C1 H1A 0.9300
C2 C3 1.321(11)
C2 H2A 0.9300
C3 C4 1.352(11)
C4 C5 1.324(11)
C4 H4A 0.9300
C5 C6 1.376(10)
C5 H5A 0.9300
C6 C7 1.461(10)
C7 O1 1.202(8)
C7 C8 1.460(9)
C8 C9 1.464(9)
C8 H8A 0.9700
C8 H8B 0.9700
C9 C10 1.462(9)
C9 C17 1.548(8)
C9 H9A 0.9800
C10 C11 1.361(8)
C10 C15 1.379(9)
C11 C12 1.338(10)
C11 H11A 0.9300
C12 C13 1.361(10)
C12 H12A 0.9300
C13 C14 1.334(9)
C13 H13A 0.9300
C14 C15 1.341(9)
C14 H14A 0.9300
C15 N4 1.387(8)
C16 N1 1.276(7)
C16 N4 1.298(8)
C16 C17 1.453(9)
C17 C18 1.450(10)
C17 H17A 0.9800
C18 N5 1.099(8)
N1 N2 1.321(8)
N2 N3 1.288(8)
N3 N4 1.315(7)

loop_
_geom_torsion_atom_site_label_1
_geom_torsion_atom_site_label_2
_geom_torsion_atom_site_label_3
_geom_torsion_atom_site_label_4
_geom_torsion
C6 C1 C2 C3 1.0(13)
C1 C2 C3 C4 -0.5(12)
C1 C2 C3 Br1 -179.5(6)
C2 C3 C4 C5 0.6(12)
Br1 C3 C4 C5 179.6(6)
C3 C4 C5 C6 -1.1(13)
C2 C1 C6 C5 -1.4(12)
C2 C1 C6 C7 -178.2(7)
C4 C5 C6 C1 1.4(11)
C4 C5 C6 C7 178.1(7)
C1 C6 C7 O1 -9.9(10)
C5 C6 C7 O1 173.5(7)
C1 C6 C7 C8 171.0(6)
C5 C6 C7 C8 -5.6(10)
O1 C7 C8 C9 -3.0(9)
C6 C7 C8 C9 176.1(5)
C7 C8 C9 C10 -168.5(5)
C7 C8 C9 C17 66.1(7)
C8 C9 C10 C11 84.0(7)
C17 C9 C10 C11 -151.5(6)
C8 C9 C10 C15 -93.8(7)
C17 C9 C10 C15 30.7(8)
C15 C10 C11 C12 1.5(9)
C9 C10 C11 C12 -176.4(7)
C10 C11 C12 C13 0.9(11)
C11 C12 C13 C14 -2.5(11)
C12 C13 C14 C15 1.5(11)
C13 C14 C15 C10 1.0(11)
C13 C14 C15 N4 -179.4(6)
C11 C10 C15 C14 -2.5(10)
C9 C10 C15 C14 175.4(6)
C11 C10 C15 N4 177.8(5)
C9 C10 C15 N4 -4.2(9)
N1 C16 C17 C18 83.1(9)
N4 C16 C17 C18 -95.8(8)
N1 C16 C17 C9 -153.8(7)
N4 C16 C17 C9 27.4(9)
C10 C9 C17 C18 83.0(7)
C8 C9 C17 C18 -151.1(6)
C10 C9 C17 C16 -40.3(7)
C8 C9 C17 C16 85.6(7)
N4 C16 N1 N2 -0.5(8)
C17 C16 N1 N2 -179.5(7)
C16 N1 N2 N3 0.4(8)
N1 N2 N3 N4 -0.1(8)
N1 C16 N4 N3 0.5(8)
C17 C16 N4 N3 179.6(6)
N1 C16 N4 C15 -178.9(6)
C17 C16 N4 C15 0.2(10)
N2 N3 N4 C16 -0.2(7)
N2 N3 N4 C15 179.2(6)
C14 C15 N4 C16 166.7(7)
C10 C15 N4 C16 -13.6(10)
C14 C15 N4 N3 -12.5(10)
C10 C15 N4 N3 167.1(6)
